data_7228478
loop_
_publ_author_name
'Puttreddy, Rakesh'
'Beyeh, Ngong Kodiah'
'Ras, Robin H.A.'
'Trant, John'
'Rissanen, Kari'

_publ_section_title
;
 Endo-/Exo- and Halogen Bonded Complexes of Conformationally Rigid
 Cethyl-2-bromoresorcinarene and aromatic N-oxides
;
_journal_name_full CrystEngComm
_journal_paper_doi 10.1039/C7CE00975E
_journal_year 2017
_chemical_formula_moiety 'C36 H36 Br4 O8, 2(C6 H7 N O), C3 H6 O'
_chemical_formula_sum 'C51 H56 Br4 N2 O11'
_chemical_formula_weight 1192.61
_space_group_crystal_system triclinic
_space_group_IT_number 2
_space_group_name_Hall '-P 1'
_space_group_name_H-M_alt 'P -1'
_symmetry_space_group_name_Hall '-P 1'
_symmetry_space_group_name_H-M 'P -1'
_atom_sites_solution_hydrogens mixed
_atom_sites_solution_primary iterative
_audit_creation_date 2017-04-07
_audit_creation_method
;
Olex2 1.2
(compiled 2016.08.25 svn.r3337 for OlexSys, GUI svn.r5103)
;
_audit_update_record
;
2017-05-22 deposited with the CCDC.
2017-06-15 downloaded from the CCDC.
;
_cell_angle_alpha 114.673(3)
_cell_angle_beta 90.898(2)
_cell_angle_gamma 92.597(2)
_cell_formula_units_Z 2
_cell_length_a 13.6699(3)
_cell_length_b 13.7198(4)
_cell_length_c 14.7020(5)
_cell_measurement_reflns_used 9484
_cell_measurement_temperature 120.01(10)
_cell_measurement_theta_max 73.1490
_cell_measurement_theta_min 3.6730
_cell_volume 2501.21(14)
_computing_cell_refinement
;
CrysAlisPro, Agilent Technologies,
Version 1.171.37.35 (release 13-08-2014 CrysAlis171 .NET)
(compiled Aug 13 2014,18:06:01)
;
_computing_data_collection
;
CrysAlisPro, Agilent Technologies,
Version 1.171.37.35 (release 13-08-2014 CrysAlis171 .NET)
(compiled Aug 13 2014,18:06:01)
;
_computing_data_reduction
;
CrysAlisPro, Agilent Technologies,
Version 1.171.37.35 (release 13-08-2014 CrysAlis171 .NET)
(compiled Aug 13 2014,18:06:01)
;
_computing_molecular_graphics 'Olex2 (Dolomanov et al., 2009)'
_computing_publication_material 'Olex2 (Dolomanov et al., 2009)'
_computing_structure_refinement 'ShelXL (Sheldrick, 2015)'
_computing_structure_solution
;
Superflip (Palatinus & Chapuis, 2007;Palatinus & van der Lee, 2008;
Palatinus et al., 2012)
;
_diffrn_ambient_environment N~2~
_diffrn_ambient_temperature 120.01(10)
_diffrn_detector 'CCD plate'
_diffrn_detector_area_resol_mean 5.1977
_diffrn_detector_type Atlas
_diffrn_measured_fraction_theta_full 0.991
_diffrn_measured_fraction_theta_max 0.991
_diffrn_measurement_details
;
#__ type_ start__ end____ width___ exp.time_
  1 omega  -44.00   29.00   1.0000    1.0000
omega____ theta____ kappa____ phi______ frames
    -      -41.3676   37.0000    0.0000 73

#__ type_ start__ end____ width___ exp.time_
  2 omega  -41.00   -4.00   1.0000    1.0000
omega____ theta____ kappa____ phi______ frames
    -      -41.3676   37.0000  -30.0000 37

#__ type_ start__ end____ width___ exp.time_
  3 omega  -96.00   -7.00   1.0000    1.0000
omega____ theta____ kappa____ phi______ frames
    -      -41.3676  125.0000   60.0000 89

#__ type_ start__ end____ width___ exp.time_
  4 omega -108.00  -20.00   1.0000    1.0000
omega____ theta____ kappa____ phi______ frames
    -      -41.3676  -37.0000 -180.0000 88

#__ type_ start__ end____ width___ exp.time_
  5 omega   78.00  175.00   1.0000    3.5000
omega____ theta____ kappa____ phi______ frames
    -      105.6154   30.0000   30.0000 97

#__ type_ start__ end____ width___ exp.time_
  6 omega   96.00  173.00   1.0000    3.5000
omega____ theta____ kappa____ phi______ frames
    -      105.6154  125.0000  -60.0000 77

#__ type_ start__ end____ width___ exp.time_
  7 omega   80.00  172.00   1.0000    3.5000
omega____ theta____ kappa____ phi______ frames
    -      105.6154   30.0000  120.0000 92

#__ type_ start__ end____ width___ exp.time_
  8 omega   84.00  138.00   1.0000    3.5000
omega____ theta____ kappa____ phi______ frames
    -      105.6154  -77.0000  -30.0000 54

#__ type_ start__ end____ width___ exp.time_
  9 omega   47.00  138.00   1.0000    3.5000
omega____ theta____ kappa____ phi______ frames
    -      105.6154  -77.0000  -90.0000 91

#__ type_ start__ end____ width___ exp.time_
 10 omega   34.00  122.00   1.0000    3.5000
omega____ theta____ kappa____ phi______ frames
    -      105.6154 -125.0000 -180.0000 88

#__ type_ start__ end____ width___ exp.time_
 11 omega   30.00   91.00   1.0000    3.5000
omega____ theta____ kappa____ phi______ frames
    -      105.6154  -30.0000 -150.0000 61

#__ type_ start__ end____ width___ exp.time_
 12 omega   29.00   56.00   1.0000    3.5000
omega____ theta____ kappa____ phi______ frames
    -      105.6154  -77.0000  -30.0000 27

#__ type_ start__ end____ width___ exp.time_
 13 omega   29.00   61.00   1.0000    3.5000
omega____ theta____ kappa____ phi______ frames
    -      105.6154  -30.0000    0.0000 32

#__ type_ start__ end____ width___ exp.time_
 14 omega   23.00  109.00   1.0000    3.5000
omega____ theta____ kappa____ phi______ frames
    -      105.6154  -94.0000 -120.0000 86
;
_diffrn_measurement_device 'four-circle diffractometer'
_diffrn_measurement_device_type 'SuperNova, Dual, Cu at zero, Atlas'
_diffrn_measurement_method '\w scans'
_diffrn_orient_matrix_UB_11 -0.0769138000
_diffrn_orient_matrix_UB_12 0.0833265000
_diffrn_orient_matrix_UB_13 0.0485837000
_diffrn_orient_matrix_UB_21 0.0643149000
_diffrn_orient_matrix_UB_22 0.0504183000
_diffrn_orient_matrix_UB_23 0.0971854000
_diffrn_orient_matrix_UB_31 0.0518960000
_diffrn_orient_matrix_UB_32 0.0763795000
_diffrn_orient_matrix_UB_33 -0.0388724000
_diffrn_radiation_monochromator mirror
_diffrn_radiation_probe x-ray
_diffrn_radiation_type CuK\a
_diffrn_radiation_wavelength 1.54184
_diffrn_reflns_av_R_equivalents 0.0297
_diffrn_reflns_av_unetI/netI 0.0438
_diffrn_reflns_Laue_measured_fraction_full 0.991
_diffrn_reflns_Laue_measured_fraction_max 0.991
_diffrn_reflns_limit_h_max 16
_diffrn_reflns_limit_h_min -15
_diffrn_reflns_limit_k_max 16
_diffrn_reflns_limit_k_min -15
_diffrn_reflns_limit_l_max 12
_diffrn_reflns_limit_l_min -17
_diffrn_reflns_number 14656
_diffrn_reflns_point_group_measured_fraction_full 0.991
_diffrn_reflns_point_group_measured_fraction_max 0.991
_diffrn_reflns_theta_full 66.750
_diffrn_reflns_theta_max 66.750
_diffrn_reflns_theta_min 3.239
_diffrn_source 'sealed X-ray tube'
_diffrn_source_type 'SuperNova (Cu) X-ray Source'
_exptl_absorpt_coefficient_mu 4.439
_exptl_absorpt_correction_T_max 1.00000
_exptl_absorpt_correction_T_min 0.79071
_exptl_absorpt_correction_type multi-scan
_exptl_absorpt_process_details
;
CrysAlisPro, Agilent Technologies,
Version 1.171.37.35 (release 13-08-2014 CrysAlis171 .NET)
(compiled Aug 13 2014,18:06:01)
Empirical absorption correction using spherical harmonics,
 implemented in SCALE3 ABSPACK scaling algorithm.
Empirical absorption correction using spherical harmonics,
 implemented in SCALE3 ABSPACK scaling algorithm.
;
_exptl_crystal_density_diffrn 1.584
_exptl_crystal_F_000 1208
_exptl_crystal_size_max 0.2063
_exptl_crystal_size_mid 0.1074
_exptl_crystal_size_min 0.0476
_refine_diff_density_max 0.427
_refine_diff_density_min -0.439
_refine_diff_density_rms 0.072
_refine_ls_extinction_method none
_refine_ls_goodness_of_fit_ref 1.046
_refine_ls_hydrogen_treatment mixed
_refine_ls_matrix_type full
_refine_ls_number_parameters 641
_refine_ls_number_reflns 8799
_refine_ls_number_restraints 4
_refine_ls_restrained_S_all 1.046
_refine_ls_R_factor_all 0.0334
_refine_ls_R_factor_gt 0.0289
_refine_ls_shift/su_max 0.002
_refine_ls_shift/su_mean 0.000
_refine_ls_structure_factor_coef Fsqd
_refine_ls_weighting_details 'w=1/[\s^2^(Fo^2^)+(0.0310P)^2^+0.4881P] where P=(Fo^2^+2Fc^2^)/3'
_refine_ls_weighting_scheme calc
_refine_ls_wR_factor_gt 0.0705
_refine_ls_wR_factor_ref 0.0741
_reflns_Friedel_coverage 0.000
_reflns_number_gt 7850
_reflns_number_total 8799
_reflns_threshold_expression 'I > 2\s(I)'
_cod_data_source_file c7ce00975e2.cif
_cod_data_source_block 3_BrC2
_cod_original_cell_volume 2501.22(13)
_cod_database_code 7228478
_chemical_oxdiff_formula 'C20 H20 N1 O9 Br1'
_shelx_space_group_comment
;
The symmetry employed for this shelxl refinement is uniquely defined
by the following loop, which should always be used as a source of
symmetry information in preference to the above space-group names.
They are only intended as comments.
;
_reflns_odcompleteness_completeness 99.04
_reflns_odcompleteness_iscentric 1
_reflns_odcompleteness_theta 66.97
_olex2_refinement_description
;
1. Fixed Uiso
 At 1.2 times of:
  All C(H) groups, All C(H,H) groups
 At 1.5 times of:
  All C(H,H,H) groups
2. Restrained distances
 O7-H7
 0.85 with sigma of 0.02
 O5-H5
 0.85 with sigma of 0.02
 O6-H6
 0.85 with sigma of 0.02
 O4-H4
 0.85 with sigma of 0.02
3.a Riding coordinates:
 O2(H2), O4(H4), O6(H6), O8(H8)
3.b Ternary CH refined with riding coordinates:
 C7(H7A), C16(H16), C25(H25), C34(H34)
3.c Secondary CH2 refined with riding coordinates:
 C8(H8A,H8B), C17(H17A,H17B), C26(H26A,H26B), C35(H35A,H35B)
3.d Aromatic/amide H refined with riding coordinates:
 C1(H1A), C10(H10), C19(H19), C28(H28), C43(H43), C44(H44), C45(H45), C47(H47),
  C37(H37), C39(H39), C40(H40), C41(H41)
3.e Idealised Me refined as rotating group:
 C9(H9A,H9B,H9C), C18(H18A,H18B,H18C), C27(H27A,H27B,H27C), C36(H36A,H36B,
 H36C), C48(H48A,H48B,H48C), C42(H42A,H42B,H42C), C49(H49A,H49B,H49C), C51(H51A,
 H51B,H51C)
;
_shelx_shelxl_version_number 2014/7
_olex2_submission_special_instructions 'No special instructions were received'

loop_
_space_group_symop_operation_xyz
'x, y, z'
'-x, -y, -z'

loop_
_atom_site_label
_atom_site_type_symbol
_atom_site_fract_x
_atom_site_fract_y
_atom_site_fract_z
_atom_site_U_iso_or_equiv
_atom_site_adp_type
_atom_site_occupancy
_atom_site_site_symmetry_order
_atom_site_calc_flag
_atom_site_refinement_flags_posn
Br1 Br 0.60578(2) 0.88428(2) 0.06398(2) 0.02593(7) Uani 1 1 d .
Br2 Br 1.11545(2) 0.86316(2) 0.22823(2) 0.02630(7) Uani 1 1 d .
Br3 Br 0.94442(2) 0.86550(2) 0.72648(2) 0.02611(7) Uani 1 1 d .
Br4 Br 0.45984(2) 0.91238(2) 0.58169(2) 0.02604(7) Uani 1 1 d .
O1 O 0.47910(12) 0.78932(14) 0.17171(13) 0.0233(3) Uani 1 1 d .
H1 H 0.459(3) 0.786(3) 0.227(3) 0.050(10) Uiso 1 1 d .
O2 O 0.78015(12) 0.73453(14) 0.00022(13) 0.0231(3) Uani 1 1 d .
H2 H 0.7816 0.7674 -0.0382 0.095(18) Uiso 1 1 d R
O3 O 0.96370(13) 0.74329(14) 0.07082(13) 0.0235(3) Uani 1 1 d .
H3 H 0.907(3) 0.738(3) 0.046(3) 0.038(9) Uiso 1 1 d .
O4 O 1.11676(12) 0.73881(14) 0.36291(12) 0.0231(3) Uani 1 1 d D
H4 H 1.1709 0.7758 0.3763 0.102(19) Uiso 1 1 d DR
O5 O 1.05347(12) 0.75294(14) 0.54148(13) 0.0240(3) Uani 1 1 d D
H5 H 1.076(3) 0.748(3) 0.4874(18) 0.039(9) Uiso 1 1 d D
O6 O 0.74798(12) 0.73062(14) 0.68657(12) 0.0244(3) Uani 1 1 d D
H6 H 0.7576 0.7610 0.7488 0.079(15) Uiso 1 1 d DR
O7 O 0.57257(13) 0.76533(14) 0.63606(12) 0.0253(4) Uani 1 1 d D
H7 H 0.6257(16) 0.751(2) 0.654(2) 0.028(8) Uiso 1 1 d D
O8 O 0.43314(13) 0.79410(14) 0.35020(12) 0.0248(4) Uani 1 1 d .
H8 H 0.3795 0.8237 0.3716 0.060(12) Uiso 1 1 d R
C1 C 0.66285(16) 0.58975(16) 0.13003(16) 0.0154(4) Uani 1 1 d .
H1A H 0.6758 0.5329 0.1464 0.018 Uiso 1 1 calc R
C2 C 0.57606(16) 0.64049(17) 0.16134(16) 0.0167(4) Uani 1 1 d .
C3 C 0.55929(16) 0.73053(18) 0.14161(16) 0.0181(4) Uani 1 1 d .
C4 C 0.62746(17) 0.76081(17) 0.08734(17) 0.0175(4) Uani 1 1 d .
C5 C 0.71185(16) 0.70504(18) 0.05219(16) 0.0173(4) Uani 1 1 d .
C6 C 0.73169(16) 0.61880(17) 0.07563(16) 0.0158(4) Uani 1 1 d .
C7 C 0.82693(16) 0.56152(18) 0.04404(16) 0.0177(4) Uani 1 1 d .
H7A H 0.8508 0.5768 -0.0114 0.021 Uiso 1 1 calc R
C8 C 0.81225(17) 0.43886(18) 0.00407(17) 0.0197(4) Uani 1 1 d .
H8A H 0.8753 0.4072 -0.0110 0.024 Uiso 1 1 calc R
H8B H 0.7836 0.4204 0.0552 0.024 Uiso 1 1 calc R
C9 C 0.7456(2) 0.3929(2) -0.09009(19) 0.0291(5) Uani 1 1 d .
H9A H 0.7721 0.4144 -0.1394 0.044 Uiso 1 1 calc GR
H9B H 0.6814 0.4194 -0.0739 0.044 Uiso 1 1 calc GR
H9C H 0.7413 0.3159 -0.1162 0.044 Uiso 1 1 calc GR
C10 C 0.91483(16) 0.57178(17) 0.20258(16) 0.0159(4) Uani 1 1 d .
H10 H 0.8721 0.5156 0.1995 0.019 Uiso 1 1 calc R
C11 C 0.98593(16) 0.61273(17) 0.28038(16) 0.0161(4) Uani 1 1 d .
C12 C 1.04804(16) 0.69930(18) 0.28651(17) 0.0174(4) Uani 1 1 d .
C13 C 1.03635(16) 0.74139(17) 0.21589(17) 0.0179(4) Uani 1 1 d .
C14 C 0.96626(16) 0.69833(18) 0.13787(17) 0.0177(4) Uani 1 1 d .
C15 C 0.90434(16) 0.61043(17) 0.12935(16) 0.0168(4) Uani 1 1 d .
C16 C 0.99817(16) 0.56451(17) 0.35609(16) 0.0165(4) Uani 1 1 d .
H16 H 1.0652 0.5855 0.3846 0.020 Uiso 1 1 calc R
C17 C 0.99057(17) 0.44094(18) 0.30596(17) 0.0202(4) Uani 1 1 d .
H17A H 0.9972 0.4138 0.3569 0.024 Uiso 1 1 calc R
H17B H 0.9265 0.4164 0.2729 0.024 Uiso 1 1 calc R
C18 C 1.06946(19) 0.39630(19) 0.22956(19) 0.0251(5) Uani 1 1 d .
H18A H 1.0586 0.4164 0.1752 0.038 Uiso 1 1 calc GR
H18B H 1.0667 0.3194 0.2044 0.038 Uiso 1 1 calc GR
H18C H 1.1327 0.4250 0.2610 0.038 Uiso 1 1 calc GR
C19 C 0.83476(17) 0.57058(17) 0.43978(16) 0.0168(4) Uani 1 1 d .
H19 H 0.8114 0.5136 0.3810 0.020 Uiso 1 1 calc R
C20 C 0.77266(16) 0.60929(17) 0.51985(16) 0.0162(4) Uani 1 1 d .
C21 C 0.80939(17) 0.69450(18) 0.60825(16) 0.0180(4) Uani 1 1 d .
C22 C 0.90177(17) 0.74147(17) 0.61112(17) 0.0185(4) Uani 1 1 d .
C23 C 0.96290(16) 0.70267(18) 0.53051(17) 0.0177(4) Uani 1 1 d .
C24 C 0.93032(16) 0.61293(17) 0.44316(16) 0.0166(4) Uani 1 1 d .
C25 C 0.66623(16) 0.56648(17) 0.51364(16) 0.0168(4) Uani 1 1 d .
H25 H 0.6467 0.5858 0.5826 0.020 Uiso 1 1 calc R
C26 C 0.65384(17) 0.44338(18) 0.45871(17) 0.0202(4) Uani 1 1 d .
H26A H 0.5848 0.4211 0.4531 0.024 Uiso 1 1 calc R
H26B H 0.6777 0.4205 0.3915 0.024 Uiso 1 1 calc R
C27 C 0.70969(19) 0.38915(19) 0.51401(19) 0.0257(5) Uani 1 1 d .
H27A H 0.6959 0.3128 0.4814 0.039 Uiso 1 1 calc GR
H27B H 0.6895 0.4156 0.5820 0.039 Uiso 1 1 calc GR
H27C H 0.7788 0.4049 0.5134 0.039 Uiso 1 1 calc GR
C28 C 0.58160(16) 0.58931(17) 0.36760(17) 0.0164(4) Uani 1 1 d .
H28 H 0.6088 0.5263 0.3246 0.020 Uiso 1 1 calc R
C29 C 0.52370(16) 0.64239(18) 0.32628(17) 0.0166(4) Uani 1 1 d .
C30 C 0.48558(16) 0.73922(18) 0.39081(17) 0.0183(4) Uani 1 1 d .
C31 C 0.50528(17) 0.77850(18) 0.49397(17) 0.0192(4) Uani 1 1 d .
C32 C 0.56116(16) 0.72238(18) 0.53414(17) 0.0184(4) Uani 1 1 d .
C33 C 0.60095(15) 0.62594(17) 0.47034(16) 0.0161(4) Uani 1 1 d .
C34 C 0.50011(16) 0.59949(17) 0.21420(17) 0.0173(4) Uani 1 1 d .
H34 H 0.4379 0.6289 0.2070 0.021 Uiso 1 1 calc R
C35 C 0.48394(17) 0.47622(18) 0.16147(17) 0.0195(4) Uani 1 1 d .
H35A H 0.4706 0.4551 0.0906 0.023 Uiso 1 1 calc R
H35B H 0.5437 0.4440 0.1684 0.023 Uiso 1 1 calc R
C36 C 0.39960(18) 0.4328(2) 0.20348(19) 0.0254(5) Uani 1 1 d .
H36A H 0.3918 0.3562 0.1670 0.038 Uiso 1 1 calc GR
H36B H 0.3402 0.4645 0.1970 0.038 Uiso 1 1 calc GR
H36C H 0.4138 0.4504 0.2729 0.038 Uiso 1 1 calc GR
O10 O 0.76891(14) 0.82309(13) -0.12314(12) 0.0262(4) Uani 1 1 d .
N2 N 0.75779(15) 0.92737(16) -0.09474(14) 0.0213(4) Uani 1 1 d .
C43 C 0.67989(18) 0.9599(2) -0.13074(18) 0.0245(5) Uani 1 1 d .
H43 H 0.6341 0.9097 -0.1752 0.029 Uiso 1 1 calc R
C44 C 0.6695(2) 1.0678(2) -0.1008(2) 0.0274(5) Uani 1 1 d .
H44 H 0.6167 1.0911 -0.1255 0.033 Uiso 1 1 calc R
C45 C 0.7376(2) 1.1421(2) -0.0337(2) 0.0307(6) Uani 1 1 d .
H45 H 0.7296 1.2152 -0.0125 0.037 Uiso 1 1 calc R
C46 C 0.8174(2) 1.1080(2) 0.00197(19) 0.0281(5) Uani 1 1 d .
C47 C 0.82454(19) 0.9984(2) -0.03003(19) 0.0266(5) Uani 1 1 d .
H47 H 0.8767 0.9734 -0.0062 0.032 Uiso 1 1 calc R
C48 C 0.8960(2) 1.1853(3) 0.0700(2) 0.0411(7) Uani 1 1 d .
H48A H 0.9276 1.1530 0.1086 0.062 Uiso 1 1 calc GR
H48B H 0.8673 1.2498 0.1143 0.062 Uiso 1 1 calc GR
H48C H 0.9435 1.2023 0.0306 0.062 Uiso 1 1 calc GR
O9 O 0.73121(12) 1.12239(14) 0.59038(13) 0.0257(4) Uani 1 1 d .
N1 N 0.75006(14) 1.03032(16) 0.51414(16) 0.0228(4) Uani 1 1 d .
C37 C 0.78477(17) 1.03296(19) 0.42968(19) 0.0228(5) Uani 1 1 d .
H37 H 0.7959 1.0988 0.4264 0.027 Uiso 1 1 calc R
C38 C 0.80392(17) 0.9397(2) 0.3482(2) 0.0254(5) Uani 1 1 d .
C39 C 0.7882(2) 0.8423(2) 0.3560(2) 0.0336(6) Uani 1 1 d .
H39 H 0.8006 0.7780 0.3024 0.040 Uiso 1 1 calc R
C40 C 0.7543(2) 0.8418(2) 0.4438(3) 0.0395(7) Uani 1 1 d .
H40 H 0.7450 0.7771 0.4496 0.047 Uiso 1 1 calc R
C41 C 0.7343(2) 0.9364(2) 0.5225(2) 0.0324(6) Uani 1 1 d .
H41 H 0.7102 0.9359 0.5811 0.039 Uiso 1 1 calc R
C42 C 0.8398(2) 0.9454(2) 0.2547(2) 0.0329(6) Uani 1 1 d .
H42A H 0.8973 0.9051 0.2341 0.049 Uiso 1 1 calc GR
H42B H 0.8555 1.0190 0.2674 0.049 Uiso 1 1 calc GR
H42C H 0.7897 0.9157 0.2025 0.049 Uiso 1 1 calc GR
O11 O 0.71130(16) 0.33866(15) 0.19908(15) 0.0359(4) Uani 1 1 d .
C49 C 0.5749(2) 0.2141(3) 0.1650(3) 0.0453(7) Uani 1 1 d .
H49A H 0.5319 0.2288 0.2197 0.068 Uiso 1 1 calc GR
H49B H 0.5759 0.1378 0.1267 0.068 Uiso 1 1 calc GR
H49C H 0.5520 0.2468 0.1229 0.068 Uiso 1 1 calc GR
C50 C 0.6761(2) 0.2588(2) 0.2052(2) 0.0329(6) Uani 1 1 d .
C51 C 0.7309(3) 0.2000(3) 0.2547(2) 0.0452(7) Uani 1 1 d .
H51A H 0.7483 0.1319 0.2047 0.068 Uiso 1 1 calc GR
H51B H 0.6900 0.1886 0.3023 0.068 Uiso 1 1 calc GR
H51C H 0.7892 0.2419 0.2885 0.068 Uiso 1 1 calc GR

loop_
_atom_site_aniso_label
_atom_site_aniso_U_11
_atom_site_aniso_U_22
_atom_site_aniso_U_33
_atom_site_aniso_U_23
_atom_site_aniso_U_13
_atom_site_aniso_U_12
Br1 0.02498(13) 0.02466(13) 0.03825(15) 0.02205(11) 0.00823(10) 0.01001(9)
Br2 0.02765(13) 0.02460(13) 0.03175(14) 0.01780(11) -0.00377(10) -0.00662(10)
Br3 0.03175(14) 0.01896(12) 0.02014(12) 0.00140(9) 0.00012(10) -0.00421(10)
Br4 0.02994(14) 0.02153(13) 0.02155(13) 0.00287(10) 0.00245(10) 0.01213(10)
O1 0.0230(8) 0.0258(9) 0.0273(9) 0.0159(7) 0.0077(7) 0.0113(7)
O2 0.0197(8) 0.0308(9) 0.0288(9) 0.0217(8) 0.0055(7) 0.0059(7)
O3 0.0229(9) 0.0286(9) 0.0270(9) 0.0197(7) -0.0006(7) 0.0007(7)
O4 0.0211(8) 0.0276(9) 0.0220(8) 0.0128(7) -0.0051(6) -0.0061(7)
O5 0.0226(8) 0.0257(9) 0.0205(8) 0.0072(7) 0.0003(7) -0.0065(7)
O6 0.0211(8) 0.0316(9) 0.0141(8) 0.0031(7) 0.0023(6) 0.0031(7)
O7 0.0271(9) 0.0291(9) 0.0148(8) 0.0036(7) -0.0004(7) 0.0108(7)
O8 0.0298(9) 0.0271(9) 0.0204(8) 0.0113(7) 0.0058(7) 0.0158(7)
C1 0.0196(10) 0.0114(9) 0.0141(10) 0.0042(8) -0.0009(8) 0.0041(8)
C2 0.0183(10) 0.0160(10) 0.0142(10) 0.0050(8) -0.0017(8) 0.0008(8)
C3 0.0179(10) 0.0190(11) 0.0171(10) 0.0069(9) -0.0001(8) 0.0054(8)
C4 0.0218(11) 0.0142(10) 0.0188(11) 0.0088(8) 0.0007(8) 0.0051(8)
C5 0.0175(10) 0.0203(11) 0.0145(10) 0.0079(8) 0.0001(8) 0.0016(8)
C6 0.0176(10) 0.0157(10) 0.0128(10) 0.0045(8) -0.0003(8) 0.0033(8)
C7 0.0205(11) 0.0191(11) 0.0152(10) 0.0088(9) 0.0005(8) 0.0033(9)
C8 0.0225(11) 0.0162(10) 0.0184(11) 0.0047(9) 0.0004(9) 0.0067(9)
C9 0.0381(14) 0.0194(11) 0.0247(12) 0.0039(10) -0.0062(11) 0.0060(10)
C10 0.0168(10) 0.0134(10) 0.0170(10) 0.0057(8) 0.0027(8) 0.0030(8)
C11 0.0165(10) 0.0162(10) 0.0163(10) 0.0069(8) 0.0032(8) 0.0055(8)
C12 0.0145(10) 0.0185(10) 0.0192(11) 0.0076(9) 0.0018(8) 0.0030(8)
C13 0.0171(10) 0.0147(10) 0.0224(11) 0.0080(9) 0.0042(8) 0.0014(8)
C14 0.0207(11) 0.0161(10) 0.0193(11) 0.0096(9) 0.0060(9) 0.0072(8)
C15 0.0181(10) 0.0162(10) 0.0149(10) 0.0047(8) 0.0024(8) 0.0060(8)
C16 0.0156(10) 0.0181(11) 0.0166(10) 0.0079(9) 0.0009(8) 0.0027(8)
C17 0.0232(11) 0.0199(11) 0.0197(11) 0.0103(9) 0.0012(9) 0.0035(9)
C18 0.0284(12) 0.0218(12) 0.0264(12) 0.0103(10) 0.0067(10) 0.0091(10)
C19 0.0218(11) 0.0150(10) 0.0146(10) 0.0072(8) -0.0006(8) 0.0006(8)
C20 0.0190(11) 0.0152(10) 0.0160(10) 0.0078(8) 0.0004(8) 0.0030(8)
C21 0.0226(11) 0.0178(10) 0.0150(10) 0.0078(9) 0.0003(8) 0.0056(9)
C22 0.0243(11) 0.0138(10) 0.0168(10) 0.0057(8) -0.0025(9) 0.0021(8)
C23 0.0182(10) 0.0158(10) 0.0203(11) 0.0090(9) -0.0009(8) 0.0005(8)
C24 0.0200(11) 0.0169(10) 0.0149(10) 0.0084(8) -0.0001(8) 0.0042(8)
C25 0.0183(10) 0.0180(11) 0.0159(10) 0.0085(9) 0.0023(8) 0.0035(8)
C26 0.0206(11) 0.0194(11) 0.0209(11) 0.0091(9) 0.0008(9) 0.0000(9)
C27 0.0307(13) 0.0213(12) 0.0294(13) 0.0141(10) 0.0039(10) 0.0055(10)
C28 0.0155(10) 0.0159(10) 0.0177(10) 0.0068(8) 0.0031(8) 0.0020(8)
C29 0.0141(10) 0.0171(10) 0.0183(11) 0.0068(9) 0.0030(8) 0.0008(8)
C30 0.0148(10) 0.0197(11) 0.0222(11) 0.0104(9) 0.0031(8) 0.0037(8)
C31 0.0198(11) 0.0168(10) 0.0184(11) 0.0043(9) 0.0042(8) 0.0038(8)
C32 0.0166(10) 0.0206(11) 0.0153(10) 0.0049(9) 0.0009(8) 0.0000(8)
C33 0.0147(10) 0.0166(10) 0.0177(10) 0.0077(9) 0.0013(8) 0.0002(8)
C34 0.0161(10) 0.0184(11) 0.0182(11) 0.0083(9) 0.0004(8) 0.0024(8)
C35 0.0200(11) 0.0190(11) 0.0177(11) 0.0060(9) -0.0013(8) 0.0003(8)
C36 0.0260(12) 0.0234(12) 0.0267(12) 0.0108(10) -0.0005(10) -0.0033(9)
O10 0.0437(10) 0.0181(8) 0.0176(8) 0.0074(7) 0.0045(7) 0.0100(7)
N2 0.0299(10) 0.0191(10) 0.0157(9) 0.0075(8) 0.0058(8) 0.0064(8)
C43 0.0249(12) 0.0280(12) 0.0214(12) 0.0108(10) 0.0013(9) 0.0048(10)
C44 0.0319(13) 0.0284(13) 0.0275(13) 0.0159(11) 0.0090(10) 0.0117(10)
C45 0.0456(16) 0.0201(12) 0.0272(13) 0.0102(10) 0.0118(11) 0.0058(11)
C46 0.0358(14) 0.0268(13) 0.0210(12) 0.0094(10) 0.0086(10) -0.0020(11)
C47 0.0258(12) 0.0346(14) 0.0215(12) 0.0133(11) 0.0040(10) 0.0052(10)
C48 0.0465(17) 0.0420(16) 0.0283(14) 0.0098(12) 0.0044(13) -0.0126(14)
O9 0.0196(8) 0.0243(9) 0.0252(9) 0.0023(7) 0.0017(7) 0.0031(7)
N1 0.0167(9) 0.0197(10) 0.0279(11) 0.0058(8) 0.0008(8) 0.0019(7)
C37 0.0178(11) 0.0194(11) 0.0294(13) 0.0084(10) -0.0012(9) 0.0006(9)
C38 0.0182(11) 0.0206(12) 0.0325(13) 0.0061(10) 0.0023(10) 0.0030(9)
C39 0.0353(14) 0.0192(12) 0.0396(15) 0.0053(11) 0.0078(12) 0.0029(10)
C40 0.0445(16) 0.0208(13) 0.0528(18) 0.0146(12) 0.0142(14) 0.0009(11)
C41 0.0325(14) 0.0289(14) 0.0367(15) 0.0144(12) 0.0086(11) 0.0012(11)
C42 0.0346(14) 0.0288(13) 0.0294(14) 0.0063(11) 0.0057(11) 0.0030(11)
O11 0.0493(12) 0.0257(10) 0.0300(10) 0.0088(8) 0.0063(9) 0.0025(8)
C49 0.0459(18) 0.0326(15) 0.0492(19) 0.0083(14) 0.0108(14) 0.0049(13)
C50 0.0440(16) 0.0269(13) 0.0216(12) 0.0028(10) 0.0107(11) 0.0101(12)
C51 0.064(2) 0.0407(17) 0.0341(16) 0.0172(13) 0.0092(14) 0.0141(15)

loop_
_atom_type_symbol
_atom_type_description
_atom_type_scat_dispersion_real
_atom_type_scat_dispersion_imag
_atom_type_scat_source
C C 0.0181 0.0091 'International Tables Vol C Tables 4.2.6.8 and 6.1.1.4'
H H 0.0000 0.0000 'International Tables Vol C Tables 4.2.6.8 and 6.1.1.4'
Br Br -0.6763 1.2805 'International Tables Vol C Tables 4.2.6.8 and 6.1.1.4'
N N 0.0311 0.0180 'International Tables Vol C Tables 4.2.6.8 and 6.1.1.4'
O O 0.0492 0.0322 'International Tables Vol C Tables 4.2.6.8 and 6.1.1.4'

loop_
_exptl_crystal_face_index_h
_exptl_crystal_face_index_k
_exptl_crystal_face_index_l
_exptl_crystal_face_perp_dist
_exptl_oxdiff_crystal_face_indexfrac_h
_exptl_oxdiff_crystal_face_indexfrac_k
_exptl_oxdiff_crystal_face_indexfrac_l
_exptl_oxdiff_crystal_face_x
_exptl_oxdiff_crystal_face_y
_exptl_oxdiff_crystal_face_z
1 0 9 0.0306 0.9974 -0.0001 8.9974 0.3604 0.9386 -0.2980
-1 1 -9 0.0514 -0.9969 1.0005 -8.9978 -0.2771 -0.8881 0.3744
4 7 -1 0.0879 4.0025 7.0051 -1.0000 0.2273 0.5134 0.7816
-5 -7 2 0.0924 -5.0026 -7.0057 1.9991 -0.1019 -0.4807 -0.8724
-7 6 -2 0.0354 -6.9951 5.9992 -2.0053 0.9405 -0.3423 0.1732
7 -6 2 0.0354 6.9951 -5.9992 2.0053 -0.9405 0.3423 -0.1732
-6 6 2 0.0214 -5.9964 5.9995 1.9938 1.0580 0.1106 0.0695
6 -6 -2 0.0263 5.9964 -5.9995 -1.9938 -1.0580 -0.1106 -0.0695
7 0 -5 0.0696 6.9997 0.0038 -4.9944 -0.7807 -0.0350 0.5577
-5 -6 7 0.0965 -5.0034 -6.0056 6.9970 0.2244 0.0554 -0.9904

loop_
_geom_angle_atom_site_label_1
_geom_angle_atom_site_label_2
_geom_angle_atom_site_label_3
_geom_angle
C3 O1 H1 109(3)
C5 O2 H2 137.3
C14 O3 H3 112(2)
C12 O4 H4 137.6
C23 O5 H5 113(2)
C21 O6 H6 133.2
C32 O7 H7 112(2)
C30 O8 H8 125.9
C2 C1 H1A 118.0
C2 C1 C6 123.99(19)
C6 C1 H1A 118.0
C1 C2 C3 117.9(2)
C1 C2 C34 121.37(19)
C3 C2 C34 120.7(2)
O1 C3 C2 123.4(2)
O1 C3 C4 117.74(19)
C4 C3 C2 118.8(2)
C3 C4 Br1 118.46(17)
C3 C4 C5 122.17(19)
C5 C4 Br1 119.35(16)
O2 C5 C4 122.96(19)
O2 C5 C6 117.5(2)
C4 C5 C6 119.5(2)
C1 C6 C5 117.5(2)
C1 C6 C7 122.11(19)
C5 C6 C7 120.35(19)
C6 C7 H7A 106.7
C6 C7 C8 113.03(18)
C8 C7 H7A 106.7
C15 C7 C6 109.76(18)
C15 C7 H7A 106.7
C15 C7 C8 113.42(18)
C7 C8 H8A 109.4
C7 C8 H8B 109.4
H8A C8 H8B 108.0
C9 C8 C7 111.10(18)
C9 C8 H8A 109.4
C9 C8 H8B 109.4
C8 C9 H9A 109.5
C8 C9 H9B 109.5
C8 C9 H9C 109.5
H9A C9 H9B 109.5
H9A C9 H9C 109.5
H9B C9 H9C 109.5
C11 C10 H10 118.2
C15 C10 H10 118.2
C15 C10 C11 123.6(2)
C10 C11 C12 118.01(19)
C10 C11 C16 121.89(19)
C12 C11 C16 120.1(2)
O4 C12 C11 117.46(19)
O4 C12 C13 123.3(2)
C13 C12 C11 119.2(2)
C12 C13 Br2 119.24(17)
C14 C13 Br2 118.75(16)
C14 C13 C12 122.0(2)
O3 C14 C13 117.1(2)
O3 C14 C15 123.2(2)
C13 C14 C15 119.8(2)
C10 C15 C7 121.8(2)
C10 C15 C14 117.4(2)
C14 C15 C7 120.70(19)
C11 C16 H16 106.3
C11 C16 C17 112.08(18)
C17 C16 H16 106.3
C24 C16 C11 111.59(17)
C24 C16 H16 106.3
C24 C16 C17 113.63(18)
C16 C17 H17A 109.3
C16 C17 H17B 109.3
H17A C17 H17B 108.0
C18 C17 C16 111.55(18)
C18 C17 H17A 109.3
C18 C17 H17B 109.3
C17 C18 H18A 109.5
C17 C18 H18B 109.5
C17 C18 H18C 109.5
H18A C18 H18B 109.5
H18A C18 H18C 109.5
H18B C18 H18C 109.5
C20 C19 H19 118.3
C20 C19 C24 123.4(2)
C24 C19 H19 118.3
C19 C20 C21 117.6(2)
C19 C20 C25 123.1(2)
C21 C20 C25 119.3(2)
O6 C21 C20 116.8(2)
O6 C21 C22 123.3(2)
C22 C21 C20 119.8(2)
C21 C22 Br3 119.02(17)
C21 C22 C23 122.0(2)
C23 C22 Br3 118.92(17)
O5 C23 C22 117.6(2)
O5 C23 C24 123.1(2)
C22 C23 C24 119.3(2)
C19 C24 C16 121.9(2)
C19 C24 C23 117.7(2)
C23 C24 C16 120.4(2)
C20 C25 H25 106.8
C20 C25 C26 112.88(19)
C20 C25 C33 109.07(17)
C26 C25 H25 106.8
C33 C25 H25 106.8
C33 C25 C26 114.07(18)
C25 C26 H26A 109.3
C25 C26 H26B 109.3
H26A C26 H26B 108.0
C27 C26 C25 111.41(19)
C27 C26 H26A 109.3
C27 C26 H26B 109.3
C26 C27 H27A 109.5
C26 C27 H27B 109.5
C26 C27 H27C 109.5
H27A C27 H27B 109.5
H27A C27 H27C 109.5
H27B C27 H27C 109.5
C29 C28 H28 118.4
C29 C28 C33 123.2(2)
C33 C28 H28 118.4
C28 C29 C30 118.3(2)
C28 C29 C34 122.7(2)
C30 C29 C34 118.95(19)
O8 C30 C29 118.4(2)
O8 C30 C31 122.0(2)
C31 C30 C29 119.5(2)
C30 C31 Br4 120.15(17)
C32 C31 Br4 118.57(17)
C32 C31 C30 121.2(2)
O7 C32 C31 116.6(2)
O7 C32 C33 123.5(2)
C31 C32 C33 119.9(2)
C28 C33 C25 122.0(2)
C28 C33 C32 117.8(2)
C32 C33 C25 120.16(19)
C2 C34 H34 106.5
C2 C34 C35 111.14(18)
C29 C34 C2 111.92(18)
C29 C34 H34 106.5
C29 C34 C35 113.86(17)
C35 C34 H34 106.5
C34 C35 H35A 109.0
C34 C35 H35B 109.0
H35A C35 H35B 107.8
C36 C35 C34 113.02(19)
C36 C35 H35A 109.0
C36 C35 H35B 109.0
C35 C36 H36A 109.5
C35 C36 H36B 109.5
C35 C36 H36C 109.5
H36A C36 H36B 109.5
H36A C36 H36C 109.5
H36B C36 H36C 109.5
O10 N2 C43 119.8(2)
O10 N2 C47 118.7(2)
C47 N2 C43 121.5(2)
N2 C43 H43 120.4
N2 C43 C44 119.1(2)
C44 C43 H43 120.4
C43 C44 H44 120.0
C43 C44 C45 120.1(2)
C45 C44 H44 120.0
C44 C45 H45 119.8
C46 C45 C44 120.3(2)
C46 C45 H45 119.8
C45 C46 C47 117.5(2)
C45 C46 C48 122.2(3)
C47 C46 C48 120.2(3)
N2 C47 C46 121.5(2)
N2 C47 H47 119.2
C46 C47 H47 119.2
C46 C48 H48A 109.5
C46 C48 H48B 109.5
C46 C48 H48C 109.5
H48A C48 H48B 109.5
H48A C48 H48C 109.5
H48B C48 H48C 109.5
O9 N1 C37 119.0(2)
O9 N1 C41 119.8(2)
C37 N1 C41 121.3(2)
N1 C37 H37 119.5
N1 C37 C38 121.1(2)
C38 C37 H37 119.5
C37 C38 C39 118.2(2)
C37 C38 C42 119.6(2)
C39 C38 C42 122.2(2)
C38 C39 H39 120.2
C40 C39 C38 119.7(3)
C40 C39 H39 120.2
C39 C40 H40 119.8
C41 C40 C39 120.3(3)
C41 C40 H40 119.8
N1 C41 C40 119.5(3)
N1 C41 H41 120.3
C40 C41 H41 120.3
C38 C42 H42A 109.5
C38 C42 H42B 109.5
C38 C42 H42C 109.5
H42A C42 H42B 109.5
H42A C42 H42C 109.5
H42B C42 H42C 109.5
H49A C49 H49B 109.5
H49A C49 H49C 109.5
H49B C49 H49C 109.5
C50 C49 H49A 109.5
C50 C49 H49B 109.5
C50 C49 H49C 109.5
O11 C50 C49 121.7(3)
O11 C50 C51 122.2(3)
C49 C50 C51 116.1(3)
C50 C51 H51A 109.5
C50 C51 H51B 109.5
C50 C51 H51C 109.5
H51A C51 H51B 109.5
H51A C51 H51C 109.5
H51B C51 H51C 109.5

loop_
_geom_bond_atom_site_label_1
_geom_bond_atom_site_label_2
_geom_bond_distance
Br1 C4 1.898(2)
Br2 C13 1.889(2)
Br3 C22 1.892(2)
Br4 C31 1.890(2)
O1 H1 0.88(4)
O1 C3 1.358(3)
O2 H2 0.8577
O2 C5 1.366(3)
O3 H3 0.84(4)
O3 C14 1.365(3)
O4 H4 0.8500
O4 C12 1.360(3)
O5 H5 0.836(18)
O5 C23 1.363(3)
O6 H6 0.8376
O6 C21 1.367(3)
O7 H7 0.829(18)
O7 C32 1.365(3)
O8 H8 0.8544
O8 C30 1.360(3)
C1 H1A 0.9300
C1 C2 1.389(3)
C1 C6 1.393(3)
C2 C3 1.409(3)
C2 C34 1.528(3)
C3 C4 1.394(3)
C4 C5 1.397(3)
C5 C6 1.400(3)
C6 C7 1.528(3)
C7 H7A 0.9800
C7 C8 1.535(3)
C7 C15 1.528(3)
C8 H8A 0.9700
C8 H8B 0.9700
C8 C9 1.525(3)
C9 H9A 0.9600
C9 H9B 0.9600
C9 H9C 0.9600
C10 H10 0.9300
C10 C11 1.396(3)
C10 C15 1.393(3)
C11 C12 1.399(3)
C11 C16 1.524(3)
C12 C13 1.393(3)
C13 C14 1.390(3)
C14 C15 1.402(3)
C16 H16 0.9800
C16 C17 1.538(3)
C16 C24 1.524(3)
C17 H17A 0.9700
C17 H17B 0.9700
C17 C18 1.524(3)
C18 H18A 0.9600
C18 H18B 0.9600
C18 H18C 0.9600
C19 H19 0.9300
C19 C20 1.392(3)
C19 C24 1.397(3)
C20 C21 1.402(3)
C20 C25 1.531(3)
C21 C22 1.383(3)
C22 C23 1.390(3)
C23 C24 1.406(3)
C25 H25 0.9800
C25 C26 1.538(3)
C25 C33 1.533(3)
C26 H26A 0.9700
C26 H26B 0.9700
C26 C27 1.528(3)
C27 H27A 0.9600
C27 H27B 0.9600
C27 H27C 0.9600
C28 H28 0.9300
C28 C29 1.390(3)
C28 C33 1.395(3)
C29 C30 1.401(3)
C29 C34 1.524(3)
C30 C31 1.398(3)
C31 C32 1.394(3)
C32 C33 1.404(3)
C34 H34 0.9800
C34 C35 1.542(3)
C35 H35A 0.9700
C35 H35B 0.9700
C35 C36 1.527(3)
C36 H36A 0.9600
C36 H36B 0.9600
C36 H36C 0.9600
O10 N2 1.329(3)
N2 C43 1.355(3)
N2 C47 1.344(3)
C43 H43 0.9300
C43 C44 1.372(4)
C44 H44 0.9300
C44 C45 1.388(4)
C45 H45 0.9300
C45 C46 1.384(4)
C46 C47 1.385(4)
C46 C48 1.502(4)
C47 H47 0.9300
C48 H48A 0.9600
C48 H48B 0.9600
C48 H48C 0.9600
O9 N1 1.332(3)
N1 C37 1.350(3)
N1 C41 1.352(3)
C37 H37 0.9300
C37 C38 1.379(4)
C38 C39 1.396(4)
C38 C42 1.499(4)
C39 H39 0.9300
C39 C40 1.380(4)
C40 H40 0.9300
C40 C41 1.374(4)
C41 H41 0.9300
C42 H42A 0.9600
C42 H42B 0.9600
C42 H42C 0.9600
O11 C50 1.215(4)
C49 H49A 0.9600
C49 H49B 0.9600
C49 H49C 0.9600
C49 C50 1.494(5)
C50 C51 1.506(4)
C51 H51A 0.9600
C51 H51B 0.9600
C51 H51C 0.9600

loop_
_geom_hbond_atom_site_label_D
_geom_hbond_atom_site_label_H
_geom_hbond_atom_site_label_A
_geom_hbond_distance_DH
_geom_hbond_distance_HA
_geom_hbond_distance_DA
_geom_hbond_angle_DHA
_geom_hbond_site_symmetry_A
O1 H1 O8 0.88(4) 1.81(4) 2.683(2) 172(4) .
O2 H2 O10 0.86 1.72 2.576(2) 171.7 .
O3 H3 O2 0.84(4) 1.84(4) 2.678(2) 175(4) .
O4 H4 O9 0.85 1.79 2.631(2) 167.6 2_776
O5 H5 O4 0.836(18) 1.875(19) 2.709(2) 176(4) .
O6 H6 O10 0.84 1.71 2.549(2) 176.2 1_556
O7 H7 O6 0.829(18) 1.797(19) 2.621(2) 173(3) .
O8 H8 O9 0.85 1.71 2.566(2) 177.1 2_676
